data_2227222
loop_
_publ_author_name
'Mansor, Shahirah'
'Yehye, Wagee A.'
'Ariffin, Azhar'
'Ng, Seik Weng'

_publ_section_title
;
 2-Sulfanylidene-1,2-dihydropyridine-3-carbohydrazide
;
_journal_coeditor_code BT5335
_journal_issue 10
_journal_name_full 'Acta Crystallographica Section E'
_journal_page_first o2516
_journal_paper_doi 10.1107/S160053681003521X
_journal_volume 66
_journal_year 2010
_chemical_formula_iupac 'C6 H7 N3 O S'
_chemical_formula_moiety 'C6 H7 N3 O S'
_chemical_formula_sum 'C6 H7 N3 O S'
_chemical_formula_weight 169.21
_chemical_name_systematic
;
2-Sulfanylidene-1,2-dihydropyridine-3-carbohydrazide
;
_space_group_IT_number 2
_symmetry_cell_setting triclinic
_symmetry_space_group_name_Hall '-P 1'
_symmetry_space_group_name_H-M 'P -1'
_atom_sites_solution_hydrogens geom
_atom_sites_solution_primary direct
_atom_sites_solution_secondary difmap
_audit_creation_method SHELXL-97
_cell_angle_alpha 88.205(2)
_cell_angle_beta 64.201(2)
_cell_angle_gamma 72.072(2)
_cell_formula_units_Z 2
_cell_length_a 7.1952(2)
_cell_length_b 7.4279(2)
_cell_length_c 7.7492(2)
_cell_measurement_reflns_used 1745
_cell_measurement_temperature 123(2)
_cell_measurement_theta_max 28.3
_cell_measurement_theta_min 2.9
_cell_volume 352.216(18)
_computing_cell_refinement 'SAINT (Bruker, 2008)'
_computing_data_collection 'APEX2 (Bruker, 2008)'
_computing_data_reduction 'SAINT (Bruker, 2008)'
_computing_molecular_graphics 'X-SEED (Barbour, 2001)'
_computing_publication_material 'publCIF (Westrip, 2010)'
_computing_structure_refinement 'SHELXL97 (Sheldrick, 2008)'
_computing_structure_solution 'SHELXS97 (Sheldrick, 2008)'
_diffrn_ambient_temperature 123(2)
_diffrn_measured_fraction_theta_full 0.997
_diffrn_measured_fraction_theta_max 0.997
_diffrn_measurement_device_type 'Bruker SMART APEX'
_diffrn_measurement_method '\w scans'
_diffrn_radiation_monochromator graphite
_diffrn_radiation_source 'fine-focus sealed tube'
_diffrn_radiation_type MoK\a
_diffrn_radiation_wavelength 0.71073
_diffrn_reflns_av_R_equivalents 0.0147
_diffrn_reflns_av_sigmaI/netI 0.0230
_diffrn_reflns_limit_h_max 9
_diffrn_reflns_limit_h_min -9
_diffrn_reflns_limit_k_max 9
_diffrn_reflns_limit_k_min -9
_diffrn_reflns_limit_l_max 10
_diffrn_reflns_limit_l_min -10
_diffrn_reflns_number 3311
_diffrn_reflns_theta_full 27.50
_diffrn_reflns_theta_max 27.50
_diffrn_reflns_theta_min 2.90
_diffrn_standards_decay_% 0
_diffrn_standards_interval_count 0
_diffrn_standards_interval_time 0
_diffrn_standards_number 0
_exptl_absorpt_coefficient_mu 0.396
_exptl_absorpt_correction_T_max 0.9961
_exptl_absorpt_correction_T_min 0.8740
_exptl_absorpt_correction_type multi-scan
_exptl_absorpt_process_details '(SADABS; Sheldrick, 1996)'
_exptl_crystal_colour Orange
_exptl_crystal_density_diffrn 1.595
_exptl_crystal_density_method 'not measured'
_exptl_crystal_description Plate
_exptl_crystal_F_000 176
_exptl_crystal_size_max 0.35
_exptl_crystal_size_mid 0.05
_exptl_crystal_size_min 0.01
_refine_diff_density_max 0.673
_refine_diff_density_min -0.193
_refine_ls_extinction_method none
_refine_ls_goodness_of_fit_ref 1.077
_refine_ls_hydrogen_treatment refall
_refine_ls_matrix_type full
_refine_ls_number_parameters 128
_refine_ls_number_reflns 1619
_refine_ls_number_restraints 7
_refine_ls_restrained_S_all 1.075
_refine_ls_R_factor_all 0.0434
_refine_ls_R_factor_gt 0.0344
_refine_ls_shift/su_max 0.001
_refine_ls_shift/su_mean 0.001
_refine_ls_structure_factor_coef Fsqd
_refine_ls_weighting_details 'calc w=1/[\s^2^(Fo^2^)+(0.0372P)^2^+0.3308P] where P=(Fo^2^+2Fc^2^)/3'
_refine_ls_weighting_scheme calc
_refine_ls_wR_factor_gt 0.0850
_refine_ls_wR_factor_ref 0.0903
_reflns_number_gt 1391
_reflns_number_total 1619
_reflns_threshold_expression I>2\s(I)
_cod_data_source_file bt5335.cif
_cod_data_source_block I
_cod_original_cell_volume 352.216(16)
_cod_database_code 2227222
_cod_database_fobs_code 2227222

loop_
_symmetry_equiv_pos_as_xyz
'x, y, z'
'-x, -y, -z'

loop_
_atom_site_type_symbol
_atom_site_label
_atom_site_fract_x
_atom_site_fract_y
_atom_site_fract_z
_atom_site_U_iso_or_equiv
_atom_site_adp_type
_atom_site_calc_flag
_atom_site_refinement_flags
_atom_site_occupancy
_atom_site_disorder_assembly
_atom_site_disorder_group
S S1 0.58477(8) 0.32161(7) 0.76922(7) 0.02102(15) Uani d . 1 . .
O O1 0.7744(2) 0.81569(18) 0.44198(19) 0.0210(3) Uani d . 1 . .
N N1 0.8505(3) 0.1589(2) 0.4153(2) 0.0165(3) Uani d D 1 . .
N N2 0.5443(3) 0.7318(2) 0.7129(2) 0.0191(3) Uani d D 1 . .
N N3 0.4375(3) 0.9211(2) 0.8063(2) 0.0218(4) Uani d D 1 . .
C C1 1.0002(3) 0.1308(3) 0.2289(3) 0.0182(4) Uani d D 1 . .
C C2 1.0636(3) 0.2790(3) 0.1432(3) 0.0199(4) Uani d D 1 . .
C C3 0.9635(3) 0.4575(3) 0.2526(3) 0.0181(4) Uani d D 1 . .
C C4 0.8069(3) 0.4870(2) 0.4421(3) 0.0147(4) Uani d . 1 . .
C C5 0.7505(3) 0.3285(2) 0.5345(3) 0.0148(4) Uani d . 1 . .
C C6 0.7070(3) 0.6906(2) 0.5353(3) 0.0160(4) Uani d . 1 . .
H H1 0.805(4) 0.064(3) 0.466(3) 0.036(7) Uiso d D 1 . .
H H2 0.505(4) 0.638(3) 0.776(3) 0.039(7) Uiso d D 1 . .
H H3 0.404(4) 0.991(3) 0.724(3) 0.036(7) Uiso d D 1 . .
H H4 0.533(3) 0.956(4) 0.827(4) 0.032(7) Uiso d D 1 . .
H H1A 1.059(3) 0.0051(17) 0.165(3) 0.020(5) Uiso d D 1 . .
H H2A 1.171(3) 0.260(3) 0.0141(17) 0.027(6) Uiso d D 1 . .
H H3A 1.002(4) 0.565(2) 0.199(3) 0.021(6) Uiso d D 1 . .

loop_
_atom_site_aniso_label
_atom_site_aniso_U_11
_atom_site_aniso_U_22
_atom_site_aniso_U_33
_atom_site_aniso_U_12
_atom_site_aniso_U_13
_atom_site_aniso_U_23
S1 0.0251(3) 0.0148(2) 0.0172(2) -0.00847(18) -0.00306(19) 0.00297(16)
O1 0.0259(7) 0.0123(6) 0.0214(7) -0.0081(5) -0.0063(6) 0.0033(5)
N1 0.0190(8) 0.0107(7) 0.0189(8) -0.0055(6) -0.0072(6) 0.0025(6)
N2 0.0210(8) 0.0102(7) 0.0194(8) -0.0041(6) -0.0039(7) -0.0003(6)
N3 0.0250(9) 0.0114(7) 0.0216(8) -0.0023(6) -0.0061(7) -0.0017(6)
C1 0.0199(9) 0.0125(8) 0.0192(9) -0.0020(7) -0.0080(8) -0.0016(7)
C2 0.0196(9) 0.0176(9) 0.0161(9) -0.0041(7) -0.0036(7) 0.0011(7)
C3 0.0208(9) 0.0138(8) 0.0200(9) -0.0065(7) -0.0090(8) 0.0047(7)
C4 0.0155(8) 0.0110(8) 0.0171(8) -0.0034(7) -0.0075(7) 0.0016(6)
C5 0.0143(8) 0.0137(8) 0.0160(8) -0.0041(7) -0.0067(7) 0.0016(7)
C6 0.0163(8) 0.0125(8) 0.0199(9) -0.0041(7) -0.0091(7) 0.0023(7)

loop_
_atom_type_symbol
_atom_type_description
_atom_type_scat_dispersion_real
_atom_type_scat_dispersion_imag
_atom_type_scat_source
C C 0.0033 0.0016 'International Tables Vol C Tables 4.2.6.8 and 6.1.1.4'
H H 0.0000 0.0000 'International Tables Vol C Tables 4.2.6.8 and 6.1.1.4'
N N 0.0061 0.0033 'International Tables Vol C Tables 4.2.6.8 and 6.1.1.4'
O O 0.0106 0.0060 'International Tables Vol C Tables 4.2.6.8 and 6.1.1.4'
S S 0.1246 0.1234 'International Tables Vol C Tables 4.2.6.8 and 6.1.1.4'

loop_
_geom_angle_atom_site_label_1
_geom_angle_atom_site_label_2
_geom_angle_atom_site_label_3
_geom_angle_site_symmetry_1
_geom_angle_site_symmetry_3
_geom_angle
_geom_angle_publ_flag
C1 N1 C5 . . 125.85(15) ?
C1 N1 H1 . . 118.5(17) ?
C5 N1 H1 . . 115.6(17) ?
C6 N2 N3 . . 121.63(15) ?
C6 N2 H2 . . 119.0(17) ?
N3 N2 H2 . . 119.3(17) ?
N2 N3 H3 . . 106.3(17) ?
N2 N3 H4 . . 107.0(17) ?
H3 N3 H4 . . 109(2) ?
N1 C1 C2 . . 119.76(16) ?
N1 C1 H1A . . 116.8(14) ?
C2 C1 H1A . . 123.4(14) ?
C1 C2 C3 . . 117.83(17) ?
C1 C2 H2A . . 120.5(14) ?
C3 C2 H2A . . 121.7(14) ?
C4 C3 C2 . . 122.34(17) ?
C4 C3 H3A . . 116.8(14) ?
C2 C3 H3A . . 120.9(14) ?
C3 C4 C5 . . 119.45(16) ?
C3 C4 C6 . . 115.35(15) ?
C5 C4 C6 . . 125.20(16) ?
N1 C5 C4 . . 114.58(15) ?
N1 C5 S1 . . 116.57(13) ?
C4 C5 S1 . . 128.82(14) ?
O1 C6 N2 . . 121.97(16) ?
O1 C6 C4 . . 119.33(16) ?
N2 C6 C4 . . 118.66(15) ?

loop_
_geom_bond_atom_site_label_1
_geom_bond_atom_site_label_2
_geom_bond_site_symmetry_2
_geom_bond_distance
_geom_bond_publ_flag
S1 C5 . 1.696(2) yes
O1 C6 . 1.246(2) yes
N1 C1 . 1.348(2) yes
N1 C5 . 1.376(2) yes
N1 H1 . 0.880(10) ?
N2 C6 . 1.327(2) ?
N2 N3 . 1.416(2) ?
N2 H2 . 0.890(10) ?
N3 H3 . 0.880(10) ?
N3 H4 . 0.880(10) ?
C1 C2 . 1.365(3) yes
C1 H1A . 0.950(10) ?
C2 C3 . 1.395(3) yes
C2 H2A . 0.940(10) ?
C3 C4 . 1.380(3) yes
C3 H3A . 0.950(10) ?
C4 C5 . 1.433(2) yes
C4 C6 . 1.507(2) ?

loop_
_geom_hbond_atom_site_label_D
_geom_hbond_atom_site_label_H
_geom_hbond_atom_site_label_A
_geom_hbond_site_symmetry_A
_geom_hbond_distance_DH
_geom_hbond_distance_HA
_geom_hbond_distance_DA
_geom_hbond_angle_DHA
_geom_hbond_publ_flag
N1 H1 O1 1_545 0.880(10) 1.95(2) 2.751(2) 152(2) yes
N2 H2 S1 . 0.890(10) 2.24(2) 3.007(2) 145(2) yes
N3 H3 O1 2_676 0.88(2) 2.36(3) 3.214(2) 166(3) yes
N3 H4 S1 1_565 0.88(3) 2.85(3) 3.4173(18) 124(2) yes
C2 H2A N3 1_644 0.940(10) 2.69(2) 3.323(4) 125(2) yes

loop_
_geom_torsion_atom_site_label_1
_geom_torsion_atom_site_label_2
_geom_torsion_atom_site_label_3
_geom_torsion_atom_site_label_4
_geom_torsion_site_symmetry_1
_geom_torsion_site_symmetry_2
_geom_torsion_site_symmetry_3
_geom_torsion_site_symmetry_4
_geom_torsion
_geom_torsion_publ_flag
C5 N1 C1 C2 . . . . -0.3(3) ?
N1 C1 C2 C3 . . . . -2.1(3) ?
C1 C2 C3 C4 . . . . 0.7(3) ?
C2 C3 C4 C5 . . . . 3.0(3) ?
C2 C3 C4 C6 . . . . -176.77(17) ?
C1 N1 C5 C4 . . . . 3.8(3) ?
C1 N1 C5 S1 . . . . -174.60(15) ?
C3 C4 C5 N1 . . . . -4.9(3) ?
C6 C4 C5 N1 . . . . 174.76(16) ?
C3 C4 C5 S1 . . . . 173.23(15) ?
C6 C4 C5 S1 . . . . -7.1(3) ?
N3 N2 C6 O1 . . . . 0.2(3) ?
N3 N2 C6 C4 . . . . -177.57(17) ?
C3 C4 C6 O1 . . . . -2.5(3) ?
C5 C4 C6 O1 . . . . 177.77(17) ?
C3 C4 C6 N2 . . . . 175.28(17) ?
C5 C4 C6 N2 . . . . -4.4(3) ?

loop_
_cod_related_entry_id
_cod_related_entry_database
_cod_related_entry_code
1 ChemSpider 23979902
